data_7047596
loop_
_publ_author_name
'Tung, Jo-Yu'
'Chen, Yi-Chun'
'Liu, Ta-Kang'
'Tsai, Wei-Joe'
'Lin, Hsiang-Yin'
'Chen, Jyh-Horung'
'Chang, Yu-Chang'

_publ_section_title
;
 The \h1-H--C&#x2026;Hg agostic interactions in mercury complexes of
 N-confused porphyrin
;
_journal_name_full 'Dalton Transactions'
_journal_paper_doi 10.1039/C8DT02895H
_journal_year 2018
_chemical_formula_moiety 'C48 H35 Cl Hg N4 O2'
_chemical_formula_sum 'C48 H35 Cl Hg N4 O2'
_chemical_formula_weight 935.84
_space_group_crystal_system triclinic
_space_group_IT_number 2
_space_group_name_Hall '-P 1'
_space_group_name_H-M_alt 'P -1'
_symmetry_cell_setting triclinic
_symmetry_space_group_name_Hall '-P 1'
_symmetry_space_group_name_H-M 'P -1'
_atom_sites_solution_hydrogens mixed
_audit_creation_method SHELXL-2014/7
_audit_update_record
;
2018-06-05 deposited with the CCDC.
2018-09-19 downloaded from the CCDC.
;
_cell_angle_alpha 69.5970(16)
_cell_angle_beta 67.6389(17)
_cell_angle_gamma 70.6685(16)
_cell_formula_units_Z 2
_cell_length_a 12.8320(7)
_cell_length_b 13.2218(6)
_cell_length_c 13.3518(7)
_cell_measurement_reflns_used 9879
_cell_measurement_temperature 153(2)
_cell_measurement_theta_max 26.414
_cell_measurement_theta_min 3.147
_cell_volume 1911.40(17)
_computing_cell_refinement 'SAINT V7.34A (Bruker AXS, 2006)'
_computing_data_collection 'APEX2 (Bruker AXS, 2010)'
_computing_data_reduction 'SAINT V7.34A (Bruker AXS, 2006)'
_computing_molecular_graphics 'Bruker SHELXTL'
_computing_publication_material 'Bruker SHELXTL'
_computing_structure_refinement 'SHELXL-2014/7 (Sheldrick, 2014)'
_computing_structure_solution 'SHELXL-2014/7 (Sheldrick, 2014)'
_diffrn_ambient_temperature 153(2)
_diffrn_measured_fraction_theta_full 0.998
_diffrn_measured_fraction_theta_max 0.996
_diffrn_measurement_device_type 'Bruker APEX-II CCD'
_diffrn_measurement_method '\f and \w scans'
_diffrn_radiation_probe x-ray
_diffrn_radiation_type MoK\a
_diffrn_radiation_wavelength 0.71073
_diffrn_reflns_av_R_equivalents 0.0367
_diffrn_reflns_av_unetI/netI 0.0320
_diffrn_reflns_Laue_measured_fraction_full 0.998
_diffrn_reflns_Laue_measured_fraction_max 0.996
_diffrn_reflns_limit_h_max 16
_diffrn_reflns_limit_h_min -16
_diffrn_reflns_limit_k_max 16
_diffrn_reflns_limit_k_min -16
_diffrn_reflns_limit_l_max 16
_diffrn_reflns_limit_l_min -16
_diffrn_reflns_number 33188
_diffrn_reflns_point_group_measured_fraction_full 0.998
_diffrn_reflns_point_group_measured_fraction_max 0.996
_diffrn_reflns_theta_full 25.242
_diffrn_reflns_theta_max 26.441
_diffrn_reflns_theta_min 3.114
_exptl_absorpt_coefficient_mu 4.143
_exptl_absorpt_correction_T_max 0.9281
_exptl_absorpt_correction_T_min 0.5392
_exptl_absorpt_correction_type multi-scan
_exptl_absorpt_process_details 'SADABS V2012/1 (Bruker AXS Inc.)'
_exptl_crystal_colour blue
_exptl_crystal_density_diffrn 1.626
_exptl_crystal_description parallelepiped
_exptl_crystal_F_000 928
_exptl_crystal_size_max 0.470
_exptl_crystal_size_mid 0.450
_exptl_crystal_size_min 0.150
_refine_diff_density_max 1.179
_refine_diff_density_min -1.048
_refine_diff_density_rms 0.119
_refine_ls_extinction_method none
_refine_ls_goodness_of_fit_ref 1.043
_refine_ls_hydrogen_treatment mixed
_refine_ls_matrix_type full
_refine_ls_number_parameters 509
_refine_ls_number_reflns 7831
_refine_ls_number_restraints 0
_refine_ls_restrained_S_all 1.043
_refine_ls_R_factor_all 0.0355
_refine_ls_R_factor_gt 0.0297
_refine_ls_shift/su_max 0.001
_refine_ls_shift/su_mean 0.000
_refine_ls_structure_factor_coef Fsqd
_refine_ls_weighting_details 'w=1/[\s^2^(Fo^2^)+(0.0367P)^2^+5.8766P] where P=(Fo^2^+2Fc^2^)/3'
_refine_ls_weighting_scheme calc
_refine_ls_wR_factor_gt 0.0744
_refine_ls_wR_factor_ref 0.0774
_reflns_Friedel_coverage 0.000
_reflns_number_gt 7150
_reflns_number_total 7831
_reflns_threshold_expression 'I > 2\s(I)'
_cod_data_source_file c8dt02895h2.cif
_cod_data_source_block hgcl2510
_cod_depositor_comments
;
The following automatic conversions were performed:

'_symmetry_cell_setting' value 'Triclinic' changed to 'triclinic'
according to
/home/data/users/saulius/crontab/automatic-downloads/rss-feeds/RSC/lib/dictionaries/cif_core.dic
dictionary named 'cif_core.dic' version 2.4.2 from 2011-04-26.

Automatic conversion script
Id: cif_fix_values 4973 2017-02-22 13:04:09Z antanas 
;
_cod_original_sg_symbol_H-M P-1
_cod_database_code 7047596
_shelx_shelxl_version_number 2014/7
_shelx_space_group_comment
; 
The symmetry employed for this shelxl refinement is uniquely defined 
by the following loop, which should always be used as a source of 
symmetry information in preference to the above space-group names. 
They are only intended as comments. 
;
_shelx_estimated_absorpt_t_min 0.246
_shelx_estimated_absorpt_t_max 0.575

loop_
_space_group_symop_operation_xyz
'x, y, z'
'-x, -y, -z'

loop_
_atom_site_label
_atom_site_type_symbol
_atom_site_fract_x
_atom_site_fract_y
_atom_site_fract_z
_atom_site_U_iso_or_equiv
_atom_site_adp_type
_atom_site_occupancy
_atom_site_site_symmetry_order
_atom_site_calc_flag
_atom_site_refinement_flags_posn
_atom_site_refinement_flags_adp
Hg Hg 0.49629(2) 0.31244(2) 0.37033(2) 0.02032(6) Uani 1 1 d . .
Cl Cl 0.33063(9) 0.26043(10) 0.38250(11) 0.0334(3) Uani 1 1 d . .
O1 O -0.0953(3) 0.4660(3) 0.7000(3) 0.0365(8) Uani 1 1 d . .
O2 O 0.0195(3) 0.3800(3) 0.8129(3) 0.0400(8) Uani 1 1 d . .
N1 N 0.4586(3) 0.5052(2) 0.3460(3) 0.0136(6) Uani 1 1 d . .
N2 N 0.6712(3) 0.3383(3) 0.2686(3) 0.0142(6) Uani 1 1 d . .
N3 N 0.6082(3) 0.1742(2) 0.4826(3) 0.0151(6) Uani 1 1 d . .
N4 N 0.2132(3) 0.3601(3) 0.6231(3) 0.0183(7) Uani 1 1 d . .
C1 C 0.3603(3) 0.5723(3) 0.4014(3) 0.0138(7) Uani 1 1 d . .
C2 C 0.3585(3) 0.6868(3) 0.3389(3) 0.0170(8) Uani 1 1 d . .
H2A H 0.3018 0.7499 0.3586 0.020 Uiso 1 1 calc R U
C3 C 0.4525(3) 0.6872(3) 0.2473(3) 0.0174(8) Uani 1 1 d . .
H3A H 0.4737 0.7504 0.1903 0.021 Uiso 1 1 calc R U
C4 C 0.5154(3) 0.5714(3) 0.2528(3) 0.0139(7) Uani 1 1 d . .
C5 C 0.6217(3) 0.5374(3) 0.1733(3) 0.0158(7) Uani 1 1 d . .
C6 C 0.6912(3) 0.4301(3) 0.1811(3) 0.0152(7) Uani 1 1 d . .
C7 C 0.8020(3) 0.3972(3) 0.1012(3) 0.0194(8) Uani 1 1 d . .
H7A H 0.8374 0.4439 0.0325 0.023 Uiso 1 1 calc R U
C8 C 0.8455(3) 0.2904(3) 0.1410(3) 0.0209(8) Uani 1 1 d . .
H8A H 0.9166 0.2470 0.1052 0.025 Uiso 1 1 calc R U
C9 C 0.7650(3) 0.2520(3) 0.2482(3) 0.0164(8) Uani 1 1 d . .
C10 C 0.7856(3) 0.1492(3) 0.3235(3) 0.0176(8) Uani 1 1 d . .
C11 C 0.7146(3) 0.1167(3) 0.4351(3) 0.0175(8) Uani 1 1 d . .
C12 C 0.7454(4) 0.0140(3) 0.5151(4) 0.0267(10) Uani 1 1 d . .
H12A H 0.8158 -0.0407 0.5031 0.032 Uiso 1 1 calc R U
C13 C 0.6558(3) 0.0104(3) 0.6094(4) 0.0251(9) Uani 1 1 d . .
H13A H 0.6514 -0.0471 0.6767 0.030 Uiso 1 1 calc R U
C14 C 0.5673(3) 0.1103(3) 0.5896(3) 0.0171(8) Uani 1 1 d . .
C15 C 0.4582(3) 0.1355(3) 0.6625(3) 0.0173(8) Uani 1 1 d . .
C16 C 0.3800(3) 0.2417(3) 0.6408(3) 0.0158(8) Uani 1 1 d . .
C17 C 0.4030(3) 0.3470(3) 0.5780(3) 0.0144(7) Uani 1 1 d . .
H17A H 0.466(4) 0.365(3) 0.557(3) 0.006(9) Uiso 1 1 d . .
C18 C 0.3000(3) 0.4208(3) 0.5647(3) 0.0142(7) Uani 1 1 d . .
C19 C 0.2601(3) 0.2561(3) 0.6673(3) 0.0178(8) Uani 1 1 d . .
H19A H 0.2186 0.1997 0.7106 0.021 Uiso 1 1 calc R U
C20 C 0.2794(3) 0.5341(3) 0.5012(3) 0.0133(7) Uani 1 1 d . .
C21 C 0.6696(3) 0.6262(3) 0.0763(3) 0.0171(8) Uani 1 1 d . .
C22 C 0.6184(4) 0.6807(4) -0.0089(4) 0.0294(10) Uani 1 1 d . .
H22A H 0.5524 0.6612 -0.0065 0.035 Uiso 1 1 calc R U
C23 C 0.6634(5) 0.7636(4) -0.0976(4) 0.0390(12) Uani 1 1 d . .
H23A H 0.6278 0.8007 -0.1555 0.047 Uiso 1 1 calc R U
C24 C 0.7589(5) 0.7919(4) -0.1020(4) 0.0368(12) Uani 1 1 d . .
H24A H 0.7892 0.8486 -0.1628 0.044 Uiso 1 1 calc R U
C25 C 0.8104(4) 0.7386(4) -0.0191(4) 0.0330(11) Uani 1 1 d . .
H25A H 0.8767 0.7583 -0.0227 0.040 Uiso 1 1 calc R U
C26 C 0.7664(4) 0.6557(4) 0.0706(4) 0.0246(9) Uani 1 1 d . .
H26A H 0.8026 0.6193 0.1281 0.030 Uiso 1 1 calc R U
C27 C 0.8951(3) 0.0657(3) 0.2853(3) 0.0225(9) Uani 1 1 d . .
C28 C 0.9035(5) 0.0102(5) 0.2103(5) 0.0472(15) Uani 1 1 d . .
H28A H 0.8407 0.0260 0.1818 0.057 Uiso 1 1 calc R U
C29 C 1.0039(6) -0.0686(5) 0.1767(5) 0.064(2) Uani 1 1 d . .
H29A H 1.0094 -0.1067 0.1257 0.077 Uiso 1 1 calc R U
C30 C 1.0956(5) -0.0915(5) 0.2178(5) 0.0517(17) Uani 1 1 d . .
H30A H 1.1640 -0.1450 0.1945 0.062 Uiso 1 1 calc R U
C31 C 1.0879(4) -0.0371(4) 0.2920(5) 0.0397(13) Uani 1 1 d . .
H31A H 1.1510 -0.0526 0.3199 0.048 Uiso 1 1 calc R U
C32 C 0.9873(4) 0.0406(3) 0.3262(4) 0.0302(10) Uani 1 1 d . .
H32A H 0.9818 0.0772 0.3785 0.036 Uiso 1 1 calc R U
C33 C 0.4156(3) 0.0478(3) 0.7623(3) 0.0196(8) Uani 1 1 d . .
C34 C 0.4241(4) -0.0567(3) 0.7524(4) 0.0231(9) Uani 1 1 d . .
H34A H 0.4565 -0.0718 0.6808 0.028 Uiso 1 1 calc R U
C35 C 0.3858(4) -0.1381(3) 0.8460(4) 0.0280(10) Uani 1 1 d . .
H35A H 0.3914 -0.2085 0.8382 0.034 Uiso 1 1 calc R U
C36 C 0.3401(4) -0.1183(4) 0.9498(4) 0.0350(11) Uani 1 1 d . .
H36A H 0.3156 -0.1752 1.0142 0.042 Uiso 1 1 calc R U
C37 C 0.3298(5) -0.0148(4) 0.9600(4) 0.0447(14) Uani 1 1 d . .
H37A H 0.2972 -0.0003 1.0319 0.054 Uiso 1 1 calc R U
C38 C 0.3662(4) 0.0679(4) 0.8673(4) 0.0321(11) Uani 1 1 d . .
H38A H 0.3573 0.1391 0.8756 0.039 Uiso 1 1 calc R U
C39 C 0.1678(3) 0.6097(3) 0.5435(3) 0.0136(7) Uani 1 1 d . .
C40 C 0.1239(3) 0.6054(3) 0.6570(3) 0.0169(8) Uani 1 1 d . .
H40A H 0.1687 0.5589 0.7057 0.020 Uiso 1 1 calc R U
C41 C 0.0151(3) 0.6686(3) 0.7001(4) 0.0220(8) Uani 1 1 d . .
H41A H -0.0145 0.6644 0.7780 0.026 Uiso 1 1 calc R U
C42 C -0.0503(3) 0.7377(3) 0.6297(4) 0.0225(9) Uani 1 1 d . .
H42A H -0.1254 0.7798 0.6593 0.027 Uiso 1 1 calc R U
C43 C -0.0058(3) 0.7452(3) 0.5163(4) 0.0224(9) Uani 1 1 d . .
H43A H -0.0494 0.7945 0.4675 0.027 Uiso 1 1 calc R U
C44 C 0.1020(3) 0.6813(3) 0.4729(3) 0.0193(8) Uani 1 1 d . .
H44A H 0.1313 0.6862 0.3949 0.023 Uiso 1 1 calc R U
C45 C 0.0960(4) 0.3912(4) 0.6148(4) 0.0279(10) Uani 1 1 d . .
H45A H 0.0832 0.3315 0.5952 0.033 Uiso 1 1 calc R U
H45B H 0.0880 0.4594 0.5537 0.033 Uiso 1 1 calc R U
C46 C 0.0047(4) 0.4109(4) 0.7223(4) 0.0270(10) Uani 1 1 d . .
C47 C -0.1941(4) 0.4964(5) 0.7933(4) 0.0409(12) Uani 1 1 d . .
H47A H -0.2471 0.5651 0.7647 0.049 Uiso 1 1 calc R U
H47B H -0.1666 0.5114 0.8456 0.049 Uiso 1 1 calc R U
C48 C -0.2571(6) 0.4067(6) 0.8538(6) 0.0615(18) Uani 1 1 d . .
H48A H -0.3229 0.4288 0.9160 0.092 Uiso 1 1 calc R U
H48B H -0.2853 0.3927 0.8023 0.092 Uiso 1 1 calc R U
H48C H -0.2049 0.3391 0.8831 0.092 Uiso 1 1 calc R U

loop_
_atom_site_aniso_label
_atom_site_aniso_U_11
_atom_site_aniso_U_22
_atom_site_aniso_U_33
_atom_site_aniso_U_23
_atom_site_aniso_U_13
_atom_site_aniso_U_12
Hg 0.01462(8) 0.01890(8) 0.02531(9) -0.00702(6) -0.00463(6) -0.00132(5)
Cl 0.0245(5) 0.0401(6) 0.0444(7) -0.0189(5) -0.0096(5) -0.0109(5)
O1 0.0204(16) 0.047(2) 0.039(2) -0.0156(16) -0.0095(14) 0.0028(14)
O2 0.0264(17) 0.052(2) 0.033(2) -0.0042(17) -0.0077(15) -0.0071(15)
N1 0.0104(14) 0.0123(14) 0.0150(16) -0.0029(12) -0.0026(12) -0.0005(11)
N2 0.0095(14) 0.0136(15) 0.0132(16) -0.0021(12) -0.0009(12) 0.0009(11)
N3 0.0124(15) 0.0108(14) 0.0135(16) -0.0002(12) -0.0007(12) 0.0013(11)
N4 0.0105(15) 0.0197(16) 0.0221(18) -0.0065(14) -0.0035(13) -0.0008(12)
C1 0.0110(17) 0.0137(17) 0.0160(19) -0.0057(15) -0.0064(14) 0.0028(13)
C2 0.0158(18) 0.0136(18) 0.020(2) -0.0048(16) -0.0065(15) 0.0003(14)
C3 0.0172(18) 0.0137(18) 0.018(2) 0.0005(15) -0.0084(15) -0.0008(14)
C4 0.0125(17) 0.0134(17) 0.0125(18) -0.0012(14) -0.0043(14) -0.0003(13)
C5 0.0138(17) 0.0177(18) 0.0128(18) -0.0014(15) -0.0034(14) -0.0031(14)
C6 0.0118(17) 0.0204(19) 0.0108(18) -0.0036(15) -0.0021(14) -0.0024(14)
C7 0.0161(18) 0.023(2) 0.0124(19) -0.0022(16) -0.0015(15) -0.0023(15)
C8 0.0133(18) 0.024(2) 0.015(2) -0.0036(16) 0.0013(15) 0.0003(15)
C9 0.0102(17) 0.0165(18) 0.0159(19) -0.0069(15) 0.0007(14) 0.0028(14)
C10 0.0127(17) 0.0133(17) 0.020(2) -0.0060(16) -0.0016(15) 0.0030(14)
C11 0.0132(17) 0.0119(17) 0.020(2) -0.0045(15) -0.0010(15) 0.0026(14)
C12 0.021(2) 0.0117(18) 0.030(2) 0.0006(17) -0.0025(18) 0.0057(15)
C13 0.019(2) 0.0145(19) 0.024(2) 0.0047(17) -0.0010(17) 0.0030(15)
C14 0.0149(18) 0.0111(17) 0.0174(19) -0.0015(15) -0.0017(15) 0.0008(14)
C15 0.0180(19) 0.0112(17) 0.0164(19) -0.0009(15) -0.0021(15) -0.0017(14)
C16 0.0104(17) 0.0160(18) 0.0146(19) -0.0038(15) 0.0011(14) -0.0009(14)
C17 0.0100(17) 0.0143(18) 0.0145(19) -0.0038(15) -0.0012(14) 0.0001(14)
C18 0.0090(16) 0.0165(18) 0.0138(18) -0.0064(15) -0.0004(14) 0.0004(13)
C19 0.0124(17) 0.0168(18) 0.019(2) -0.0037(16) 0.0015(15) -0.0052(14)
C20 0.0104(16) 0.0153(17) 0.0155(18) -0.0082(15) -0.0063(14) 0.0027(13)
C21 0.0147(18) 0.0153(18) 0.0132(19) -0.0022(15) 0.0005(15) -0.0002(14)
C22 0.033(2) 0.028(2) 0.022(2) 0.0035(19) -0.0103(19) -0.0077(19)
C23 0.054(3) 0.029(2) 0.019(2) 0.009(2) -0.009(2) -0.009(2)
C24 0.048(3) 0.019(2) 0.020(2) -0.0035(19) 0.016(2) -0.012(2)
C25 0.024(2) 0.031(2) 0.036(3) -0.015(2) 0.011(2) -0.0127(19)
C26 0.021(2) 0.025(2) 0.024(2) -0.0061(18) -0.0028(17) -0.0058(16)
C27 0.0147(19) 0.0180(19) 0.018(2) -0.0014(16) 0.0034(15) 0.0044(15)
C28 0.042(3) 0.047(3) 0.037(3) -0.023(3) -0.013(2) 0.022(2)
C29 0.070(4) 0.056(4) 0.040(3) -0.031(3) -0.009(3) 0.029(3)
C30 0.030(3) 0.042(3) 0.034(3) 0.000(2) 0.009(2) 0.021(2)
C31 0.018(2) 0.023(2) 0.051(3) 0.008(2) -0.003(2) 0.0016(18)
C32 0.019(2) 0.017(2) 0.042(3) -0.0011(19) -0.0024(19) -0.0023(16)
C33 0.0143(18) 0.0153(18) 0.021(2) -0.0010(16) -0.0009(15) -0.0017(14)
C34 0.027(2) 0.0176(19) 0.020(2) -0.0041(17) -0.0024(17) -0.0046(16)
C35 0.030(2) 0.016(2) 0.031(2) -0.0032(18) -0.0025(19) -0.0065(17)
C36 0.042(3) 0.019(2) 0.024(2) 0.0015(19) 0.007(2) -0.0088(19)
C37 0.067(4) 0.030(3) 0.017(2) -0.007(2) 0.017(2) -0.019(2)
C38 0.041(3) 0.018(2) 0.022(2) -0.0068(18) 0.010(2) -0.0088(19)
C39 0.0112(17) 0.0109(16) 0.0162(18) -0.0065(14) -0.0027(14) 0.0022(13)
C40 0.0153(18) 0.0166(18) 0.019(2) -0.0075(16) -0.0059(15) -0.0003(14)
C41 0.019(2) 0.025(2) 0.020(2) -0.0129(17) 0.0007(16) -0.0025(16)
C42 0.0140(18) 0.0195(19) 0.031(2) -0.0141(18) -0.0032(16) 0.0044(15)
C43 0.0179(19) 0.0169(19) 0.031(2) -0.0091(18) -0.0121(17) 0.0061(15)
C44 0.0177(19) 0.0178(19) 0.020(2) -0.0074(16) -0.0068(16) 0.0024(15)
C45 0.019(2) 0.031(2) 0.037(3) -0.012(2) -0.0099(19) -0.0035(17)
C46 0.019(2) 0.027(2) 0.035(3) -0.007(2) -0.0106(19) -0.0035(17)
C47 0.028(3) 0.051(3) 0.035(3) -0.013(2) -0.005(2) -0.001(2)
C48 0.048(4) 0.088(5) 0.058(4) -0.029(4) -0.001(3) -0.033(3)

loop_
_atom_type_symbol
_atom_type_description
_atom_type_scat_dispersion_real
_atom_type_scat_dispersion_imag
_atom_type_scat_source
C C 0.0033 0.0016 'International Tables Vol C Tables 4.2.6.8 and 6.1.1.4'
H H 0.0000 0.0000 'International Tables Vol C Tables 4.2.6.8 and 6.1.1.4'
N N 0.0061 0.0033 'International Tables Vol C Tables 4.2.6.8 and 6.1.1.4'
O O 0.0106 0.0060 'International Tables Vol C Tables 4.2.6.8 and 6.1.1.4'
Cl Cl 0.1484 0.1585 'International Tables Vol C Tables 4.2.6.8 and 6.1.1.4'
Hg Hg -2.3894 9.2266 'International Tables Vol C Tables 4.2.6.8 and 6.1.1.4'

loop_
_geom_angle_atom_site_label_1
_geom_angle_atom_site_label_2
_geom_angle_atom_site_label_3
_geom_angle
N2 Hg N1 81.24(11)
N2 Hg Cl 147.04(9)
N1 Hg Cl 110.96(8)
N2 Hg N3 79.56(11)
N1 Hg N3 125.49(11)
Cl Hg N3 112.71(8)
N2 Hg C17 120.08(12)
N1 Hg C17 73.54(11)
Cl Hg C17 92.88(9)
N3 Hg C17 73.30(11)
C46 O1 C47 116.8(4)
C4 N1 C1 107.8(3)
C4 N1 Hg 122.1(2)
C1 N1 Hg 127.7(2)
C9 N2 C6 108.0(3)
C9 N2 Hg 122.4(2)
C6 N2 Hg 123.3(2)
C11 N3 C14 107.2(3)
C11 N3 Hg 120.9(3)
C14 N3 Hg 127.0(2)
C19 N4 C18 109.8(3)
C19 N4 C45 120.9(3)
C18 N4 C45 127.4(3)
N1 C1 C20 124.8(3)
N1 C1 C2 108.6(3)
C20 C1 C2 126.6(3)
C3 C2 C1 107.4(3)
C3 C2 H2A 126.3
C1 C2 H2A 126.3
C2 C3 C4 106.9(3)
C2 C3 H3A 126.5
C4 C3 H3A 126.5
N1 C4 C5 126.6(3)
N1 C4 C3 109.3(3)
C5 C4 C3 124.1(3)
C6 C5 C4 126.3(3)
C6 C5 C21 116.3(3)
C4 C5 C21 117.2(3)
N2 C6 C5 126.4(3)
N2 C6 C7 107.7(3)
C5 C6 C7 125.7(3)
C8 C7 C6 108.1(3)
C8 C7 H7A 125.9
C6 C7 H7A 125.9
C7 C8 C9 107.8(3)
C7 C8 H8A 126.1
C9 C8 H8A 126.1
N2 C9 C10 125.8(3)
N2 C9 C8 108.3(3)
C10 C9 C8 125.5(3)
C9 C10 C11 125.8(3)
C9 C10 C27 117.6(3)
C11 C10 C27 116.6(3)
N3 C11 C10 126.1(3)
N3 C11 C12 109.6(3)
C10 C11 C12 124.2(3)
C13 C12 C11 107.2(3)
C13 C12 H12A 126.4
C11 C12 H12A 126.4
C12 C13 C14 107.4(4)
C12 C13 H13A 126.3
C14 C13 H13A 126.3
C15 C14 N3 125.3(3)
C15 C14 C13 126.0(4)
N3 C14 C13 108.6(3)
C14 C15 C16 122.2(3)
C14 C15 C33 119.3(3)
C16 C15 C33 118.3(3)
C17 C16 C19 105.5(3)
C17 C16 C15 130.2(3)
C19 C16 C15 123.7(3)
C18 C17 C16 108.8(3)
C18 C17 Hg 98.4(2)
C16 C17 Hg 99.7(2)
C18 C17 H17A 124(3)
C16 C17 H17A 127(3)
Hg C17 H17A 79(3)
C17 C18 N4 105.9(3)
C17 C18 C20 130.1(3)
N4 C18 C20 123.9(3)
N4 C19 C16 110.0(3)
N4 C19 H19A 125.0
C16 C19 H19A 125.0
C1 C20 C18 121.4(3)
C1 C20 C39 120.5(3)
C18 C20 C39 118.1(3)
C22 C21 C26 118.8(4)
C22 C21 C5 121.1(4)
C26 C21 C5 120.1(4)
C21 C22 C23 120.2(5)
C21 C22 H22A 119.9
C23 C22 H22A 119.9
C24 C23 C22 120.3(5)
C24 C23 H23A 119.9
C22 C23 H23A 119.9
C25 C24 C23 120.1(4)
C25 C24 H24A 120.0
C23 C24 H24A 120.0
C24 C25 C26 120.5(4)
C24 C25 H25A 119.8
C26 C25 H25A 119.8
C21 C26 C25 120.1(4)
C21 C26 H26A 120.0
C25 C26 H26A 120.0
C32 C27 C28 118.9(4)
C32 C27 C10 121.0(4)
C28 C27 C10 120.1(4)
C29 C28 C27 120.1(6)
C29 C28 H28A 120.0
C27 C28 H28A 120.0
C30 C29 C28 120.1(6)
C30 C29 H29A 120.0
C28 C29 H29A 120.0
C31 C30 C29 120.2(5)
C31 C30 H30A 119.9
C29 C30 H30A 119.9
C30 C31 C32 119.7(5)
C30 C31 H31A 120.2
C32 C31 H31A 120.2
C31 C32 C27 121.1(5)
C31 C32 H32A 119.4
C27 C32 H32A 119.4
C38 C33 C34 118.4(4)
C38 C33 C15 120.6(4)
C34 C33 C15 121.0(4)
C35 C34 C33 120.4(4)
C35 C34 H34A 119.8
C33 C34 H34A 119.8
C36 C35 C34 120.7(4)
C36 C35 H35A 119.7
C34 C35 H35A 119.7
C35 C36 C37 119.2(4)
C35 C36 H36A 120.4
C37 C36 H36A 120.4
C36 C37 C38 120.9(4)
C36 C37 H37A 119.6
C38 C37 H37A 119.6
C33 C38 C37 120.3(4)
C33 C38 H38A 119.8
C37 C38 H38A 119.8
C40 C39 C44 118.7(3)
C40 C39 C20 119.6(3)
C44 C39 C20 121.6(3)
C39 C40 C41 120.7(4)
C39 C40 H40A 119.7
C41 C40 H40A 119.7
C42 C41 C40 120.1(4)
C42 C41 H41A 120.0
C40 C41 H41A 120.0
C43 C42 C41 119.6(4)
C43 C42 H42A 120.2
C41 C42 H42A 120.2
C42 C43 C44 120.6(4)
C42 C43 H43A 119.7
C44 C43 H43A 119.7
C43 C44 C39 120.3(4)
C43 C44 H44A 119.9
C39 C44 H44A 119.9
N4 C45 C46 112.5(4)
N4 C45 H45A 109.1
C46 C45 H45A 109.1
N4 C45 H45B 109.1
C46 C45 H45B 109.1
H45A C45 H45B 107.8
O2 C46 O1 126.0(4)
O2 C46 C45 125.4(4)
O1 C46 C45 108.5(4)
O1 C47 C48 110.9(5)
O1 C47 H47A 109.5
C48 C47 H47A 109.5
O1 C47 H47B 109.5
C48 C47 H47B 109.5
H47A C47 H47B 108.1
C47 C48 H48A 109.5
C47 C48 H48B 109.5
H48A C48 H48B 109.5
C47 C48 H48C 109.5
H48A C48 H48C 109.5
H48B C48 H48C 109.5

loop_
_geom_bond_atom_site_label_1
_geom_bond_atom_site_label_2
_geom_bond_distance
Hg N2 2.205(3)
Hg N1 2.358(3)
Hg Cl 2.3760(11)
Hg N3 2.375(3)
Hg C17 2.707(4)
O1 C46 1.338(5)
O1 C47 1.460(6)
O2 C46 1.201(6)
N1 C4 1.349(5)
N1 C1 1.389(5)
N2 C9 1.372(4)
N2 C6 1.376(5)
N3 C11 1.353(5)
N3 C14 1.383(5)
N4 C19 1.325(5)
N4 C18 1.409(5)
N4 C45 1.460(5)
C1 C20 1.390(5)
C1 C2 1.448(5)
C2 C3 1.351(6)
C2 H2A 0.9500
C3 C4 1.466(5)
C3 H3A 0.9500
C4 C5 1.419(5)
C5 C6 1.396(5)
C5 C21 1.499(5)
C6 C7 1.452(5)
C7 C8 1.330(6)
C7 H7A 0.9500
C8 C9 1.446(5)
C8 H8A 0.9500
C9 C10 1.393(5)
C10 C11 1.420(5)
C10 C27 1.508(5)
C11 C12 1.448(5)
C12 C13 1.342(6)
C12 H12A 0.9500
C13 C14 1.448(5)
C13 H13A 0.9500
C14 C15 1.378(5)
C15 C16 1.437(5)
C15 C33 1.486(5)
C16 C17 1.413(5)
C16 C19 1.403(5)
C17 C18 1.392(5)
C17 H17A 0.83(4)
C18 C20 1.434(5)
C19 H19A 0.9500
C20 C39 1.483(5)
C21 C22 1.388(6)
C21 C26 1.390(6)
C22 C23 1.390(6)
C22 H22A 0.9500
C23 C24 1.370(8)
C23 H23A 0.9500
C24 C25 1.364(8)
C24 H24A 0.9500
C25 C26 1.391(6)
C25 H25A 0.9500
C26 H26A 0.9500
C27 C32 1.384(6)
C27 C28 1.389(7)
C28 C29 1.395(7)
C28 H28A 0.9500
C29 C30 1.384(10)
C29 H29A 0.9500
C30 C31 1.373(9)
C30 H30A 0.9500
C31 C32 1.389(6)
C31 H31A 0.9500
C32 H32A 0.9500
C33 C38 1.382(6)
C33 C34 1.397(6)
C34 C35 1.381(6)
C34 H34A 0.9500
C35 C36 1.365(7)
C35 H35A 0.9500
C36 C37 1.381(7)
C36 H36A 0.9500
C37 C38 1.378(6)
C37 H37A 0.9500
C38 H38A 0.9500
C39 C40 1.389(5)
C39 C44 1.397(5)
C40 C41 1.389(5)
C40 H40A 0.9500
C41 C42 1.385(6)
C41 H41A 0.9500
C42 C43 1.379(6)
C42 H42A 0.9500
C43 C44 1.386(5)
C43 H43A 0.9500
C44 H44A 0.9500
C45 C46 1.510(6)
C45 H45A 0.9900
C45 H45B 0.9900
C47 C48 1.478(8)
C47 H47A 0.9900
C47 H47B 0.9900
C48 H48A 0.9800
C48 H48B 0.9800
C48 H48C 0.9800
